data_4028562
loop_
_publ_author_name
'Chen Xu'
'Xin-Qi Hao'
'Zhi-Qiang Xiao'
'Zhi-Qiang Wang'
'Xiao-Er Yuan'
'Wei-Jun Fu'
'Bao-Ming Ji'
'Mao-Ping Song'

_publ_section_title
;
 One-Pot Synthesis of Ferrocenyl Ketones Containing Biaryls and
 6-Aryl-2-ferrocenylquinolines via Ir/Pd-Cocatalyzed \a-Alkylation/Suzuki
 Reaction
;
_journal_name_full 'Journal of Organic Chemistry'
_journal_page_first 8730
_journal_page_last 8738
_journal_paper_doi 10.1021/jo401421b
_journal_volume 78
_journal_year 2013
_chemical_formula_sum 'C29 H24 Fe O'
_chemical_formula_weight 444.33
_chemical_name_systematic
;

 ?

;
_space_group_IT_number 2
_symmetry_cell_setting triclinic
_symmetry_space_group_name_Hall '-P 1'
_symmetry_space_group_name_H-M 'P -1'
_atom_sites_solution_hydrogens geom
_atom_sites_solution_primary direct
_atom_sites_solution_secondary difmap
_audit_creation_method SHELXL-97
_cell_angle_alpha 87.728(4)
_cell_angle_beta 78.385(4)
_cell_angle_gamma 87.118(4)
_cell_formula_units_Z 4
_cell_length_a 9.653(3)
_cell_length_b 14.058(5)
_cell_length_c 16.310(5)
_cell_measurement_reflns_used 2103
_cell_measurement_temperature 296(2)
_cell_measurement_theta_max 19.82
_cell_measurement_theta_min 2.55
_cell_volume 2164.2(12)
_computing_cell_refinement 'Bruker SMART'
_computing_data_collection 'Bruker SMART'
_computing_data_reduction 'Bruker SAINT'
_computing_molecular_graphics 'Bruker SHELXTL'
_computing_publication_material 'Bruker SHELXTL'
_computing_structure_refinement 'SHELXL-97 (Sheldrick, 1997)'
_computing_structure_solution 'SHELXS-97 (Sheldrick, 1990)'
_diffrn_ambient_temperature 296(2)
_diffrn_measured_fraction_theta_full 0.993
_diffrn_measured_fraction_theta_max 0.993
_diffrn_measurement_device_type 'CCD area detector'
_diffrn_measurement_method 'phi and omega scans'
_diffrn_radiation_monochromator graphite
_diffrn_radiation_source 'fine-focus sealed tube'
_diffrn_radiation_type MoK\a
_diffrn_radiation_wavelength 0.71073
_diffrn_reflns_av_R_equivalents 0.0467
_diffrn_reflns_av_sigmaI/netI 0.0806
_diffrn_reflns_limit_h_max 11
_diffrn_reflns_limit_h_min -11
_diffrn_reflns_limit_k_max 17
_diffrn_reflns_limit_k_min -16
_diffrn_reflns_limit_l_max 19
_diffrn_reflns_limit_l_min -19
_diffrn_reflns_number 16609
_diffrn_reflns_theta_full 25.50
_diffrn_reflns_theta_max 25.50
_diffrn_reflns_theta_min 2.55
_diffrn_standards_number 0
_exptl_absorpt_coefficient_mu 0.715
_exptl_absorpt_correction_T_max 0.8760
_exptl_absorpt_correction_T_min 0.7982
_exptl_absorpt_correction_type multi-scan
_exptl_absorpt_process_details sadabs
_exptl_crystal_colour yellow
_exptl_crystal_density_diffrn 1.364
_exptl_crystal_description block
_exptl_crystal_F_000 928
_exptl_crystal_size_max 0.33
_exptl_crystal_size_mid 0.25
_exptl_crystal_size_min 0.19
_refine_diff_density_max 0.256
_refine_diff_density_min -0.352
_refine_diff_density_rms 0.054
_refine_ls_extinction_method none
_refine_ls_goodness_of_fit_ref 1.019
_refine_ls_hydrogen_treatment constr
_refine_ls_matrix_type full
_refine_ls_number_parameters 559
_refine_ls_number_reflns 7999
_refine_ls_number_restraints 0
_refine_ls_restrained_S_all 1.019
_refine_ls_R_factor_all 0.1054
_refine_ls_R_factor_gt 0.0494
_refine_ls_shift/su_max 0.001
_refine_ls_shift/su_mean 0.000
_refine_ls_structure_factor_coef Fsqd
_refine_ls_weighting_details 'calc w=1/[\s^2^(Fo^2^)+(0.0289P)^2^+0.0000P] where P=(Fo^2^+2Fc^2^)/3'
_refine_ls_weighting_scheme calc
_refine_ls_wR_factor_gt 0.0805
_refine_ls_wR_factor_ref 0.0975
_reflns_number_gt 4575
_reflns_number_total 7999
_reflns_threshold_expression >2sigma(I)
_cod_data_source_file jo401421b_si_001_2.cif
_cod_data_source_block 9
_cod_database_code 4028562

loop_
_symmetry_equiv_pos_as_xyz
'x, y, z'
'-x, -y, -z'

loop_
_atom_site_label
_atom_site_type_symbol
_atom_site_fract_x
_atom_site_fract_y
_atom_site_fract_z
_atom_site_U_iso_or_equiv
_atom_site_adp_type
_atom_site_occupancy
_atom_site_symmetry_multiplicity
_atom_site_calc_flag
_atom_site_refinement_flags
C1 C 0.4988(4) 0.3097(2) 0.2808(2) 0.0449(9) Uani 1 1 d .
C2 C 0.6092(4) 0.3286(2) 0.3232(2) 0.0524(10) Uani 1 1 d .
H2 H 0.7107 0.3253 0.2988 0.063 Uiso 1 1 calc R
C3 C 0.5486(5) 0.3538(2) 0.4055(2) 0.0605(11) Uani 1 1 d .
H3 H 0.6004 0.3698 0.4485 0.073 Uiso 1 1 calc R
C4 C 0.4002(4) 0.3500(2) 0.4160(2) 0.0594(10) Uani 1 1 d .
H4 H 0.3311 0.3628 0.4677 0.071 Uiso 1 1 calc R
C5 C 0.3688(4) 0.3230(2) 0.3398(2) 0.0528(10) Uani 1 1 d .
H5 H 0.2739 0.3144 0.3291 0.063 Uiso 1 1 calc R
C6 C 0.6213(4) 0.0978(2) 0.3674(2) 0.0564(10) Uani 1 1 d .
H6 H 0.7170 0.0912 0.3332 0.068 Uiso 1 1 calc R
C7 C 0.4939(4) 0.0839(2) 0.3406(2) 0.0524(10) Uani 1 1 d .
H7 H 0.4854 0.0664 0.2843 0.063 Uiso 1 1 calc R
C8 C 0.3809(4) 0.1003(2) 0.4087(2) 0.0539(10) Uani 1 1 d .
H8 H 0.2800 0.0957 0.4085 0.065 Uiso 1 1 calc R
C9 C 0.4395(4) 0.1230(2) 0.4774(2) 0.0580(10) Uani 1 1 d .
H9 H 0.3862 0.1374 0.5337 0.070 Uiso 1 1 calc R
C10 C 0.5869(4) 0.1215(2) 0.4517(2) 0.0593(11) Uani 1 1 d .
H10 H 0.6545 0.1347 0.4869 0.071 Uiso 1 1 calc R
C11 C 0.5111(4) 0.2774(2) 0.1952(2) 0.0511(10) Uani 1 1 d .
C12 C 0.6583(4) 0.2543(2) 0.1456(2) 0.0590(10) Uani 1 1 d .
H12A H 0.7167 0.2281 0.1837 0.071 Uiso 1 1 calc R
H12B H 0.6992 0.3129 0.1209 0.071 Uiso 1 1 calc R
C13 C 0.6621(4) 0.1838(2) 0.0761(2) 0.0623(11) Uani 1 1 d .
H13A H 0.5891 0.2028 0.0450 0.075 Uiso 1 1 calc R
H13B H 0.7529 0.1860 0.0378 0.075 Uiso 1 1 calc R
C14 C 0.6398(4) 0.0831(2) 0.10984(19) 0.0436(9) Uani 1 1 d .
C15 C 0.7417(4) 0.0349(2) 0.14590(19) 0.0469(9) Uani 1 1 d .
H15 H 0.8247 0.0649 0.1477 0.056 Uiso 1 1 calc R
C16 C 0.7242(4) -0.0563(2) 0.1792(2) 0.0472(9) Uani 1 1 d .
H16 H 0.7947 -0.0865 0.2033 0.057 Uiso 1 1 calc R
C17 C 0.6017(4) -0.1034(2) 0.17715(19) 0.0417(8) Uani 1 1 d .
C18 C 0.5008(4) -0.0562(2) 0.1388(2) 0.0494(9) Uani 1 1 d .
H18 H 0.4196 -0.0871 0.1345 0.059 Uiso 1 1 calc R
C19 C 0.5192(4) 0.0361(2) 0.1066(2) 0.0528(10) Uani 1 1 d .
H19 H 0.4490 0.0668 0.0825 0.063 Uiso 1 1 calc R
C20 C 0.5809(3) -0.1998(2) 0.2192(2) 0.0431(8) Uani 1 1 d .
C21 C 0.5782(4) -0.2097(3) 0.3027(2) 0.0591(10) Uani 1 1 d .
H21 H 0.5882 -0.1557 0.3319 0.071 Uiso 1 1 calc R
C22 C 0.5611(4) -0.2968(3) 0.3469(2) 0.0681(12) Uani 1 1 d .
H22 H 0.5601 -0.3003 0.4041 0.082 Uiso 1 1 calc R
C23 C 0.5459(4) -0.3768(3) 0.3054(3) 0.0656(11) Uani 1 1 d .
H23 H 0.5330 -0.4350 0.3344 0.079 Uiso 1 1 calc R
C24 C 0.5499(3) -0.3712(2) 0.2171(2) 0.0475(9) Uani 1 1 d .
C25 C 0.5444(4) -0.4534(3) 0.1721(3) 0.0769(13) Uani 1 1 d .
H25 H 0.5302 -0.5119 0.2004 0.092 Uiso 1 1 calc R
C26 C 0.5593(5) -0.4483(3) 0.0886(3) 0.0846(14) Uani 1 1 d .
H26 H 0.5561 -0.5036 0.0597 0.102 Uiso 1 1 calc R
C27 C 0.5795(4) -0.3612(3) 0.0442(2) 0.0644(11) Uani 1 1 d .
H27 H 0.5902 -0.3593 -0.0138 0.077 Uiso 1 1 calc R
C28 C 0.5838(3) -0.2792(2) 0.0850(2) 0.0492(9) Uani 1 1 d .
H28 H 0.5961 -0.2216 0.0549 0.059 Uiso 1 1 calc R
C29 C 0.5696(3) -0.2815(2) 0.1740(2) 0.0399(8) Uani 1 1 d .
C30 C 0.0081(4) 0.5035(2) 0.2778(2) 0.0481(9) Uani 1 1 d .
C31 C 0.1389(4) 0.4730(2) 0.2261(3) 0.0600(11) Uani 1 1 d .
H31 H 0.2324 0.4711 0.2410 0.072 Uiso 1 1 calc R
C32 C 0.1082(5) 0.4460(2) 0.1496(3) 0.0712(12) Uani 1 1 d .
H32 H 0.1778 0.4227 0.1015 0.085 Uiso 1 1 calc R
C33 C -0.0394(5) 0.4588(3) 0.1532(3) 0.0739(12) Uani 1 1 d .
H33 H -0.0896 0.4458 0.1085 0.089 Uiso 1 1 calc R
C34 C -0.1001(4) 0.4941(2) 0.2317(2) 0.0565(10) Uani 1 1 d .
H34 H -0.2008 0.5106 0.2515 0.068 Uiso 1 1 calc R
C35 C 0.0488(7) 0.7226(3) 0.1977(2) 0.0704(12) Uani 1 1 d .
H35 H 0.0302 0.7489 0.2538 0.084 Uiso 1 1 calc R
C36 C 0.1767(6) 0.6937(4) 0.1527(5) 0.101(2) Uani 1 1 d .
H36 H 0.2668 0.6947 0.1715 0.122 Uiso 1 1 calc R
C37 C 0.1607(9) 0.6634(4) 0.0795(5) 0.134(3) Uani 1 1 d .
H37 H 0.2374 0.6391 0.0355 0.161 Uiso 1 1 calc R
C38 C 0.0245(10) 0.6741(4) 0.0740(4) 0.114(2) Uani 1 1 d .
H38 H -0.0154 0.6589 0.0256 0.137 Uiso 1 1 calc R
C39 C -0.0505(4) 0.7103(3) 0.1485(4) 0.0852(16) Uani 1 1 d .
H39 H -0.1522 0.7267 0.1626 0.102 Uiso 1 1 calc R
C40 C -0.0146(4) 0.5458(2) 0.3611(2) 0.0546(10) Uani 1 1 d .
C41 C 0.1147(4) 0.5674(2) 0.3952(2) 0.0649(11) Uani 1 1 d .
H41A H 0.1882 0.5882 0.3492 0.078 Uiso 1 1 calc R
H41B H 0.1498 0.5093 0.4196 0.078 Uiso 1 1 calc R
C42 C 0.0859(4) 0.6437(2) 0.4612(2) 0.0707(12) Uani 1 1 d .
H42A H -0.0006 0.6300 0.5009 0.085 Uiso 1 1 calc R
H42B H 0.1626 0.6409 0.4917 0.085 Uiso 1 1 calc R
C43 C 0.0716(4) 0.7435(2) 0.4247(2) 0.0517(10) Uani 1 1 d .
C44 C 0.1902(4) 0.7897(2) 0.3843(2) 0.0595(10) Uani 1 1 d .
H44 H 0.2787 0.7589 0.3803 0.071 Uiso 1 1 calc R
C45 C 0.1811(4) 0.8802(2) 0.3496(2) 0.0569(10) Uani 1 1 d .
H45 H 0.2632 0.9087 0.3220 0.068 Uiso 1 1 calc R
C46 C 0.0518(4) 0.9293(2) 0.35496(19) 0.0413(8) Uani 1 1 d .
C47 C -0.0669(4) 0.8836(2) 0.3959(2) 0.0550(10) Uani 1 1 d .
H47 H -0.1554 0.9147 0.4007 0.066 Uiso 1 1 calc R
C48 C -0.0566(4) 0.7918(3) 0.4304(2) 0.0636(11) Uani 1 1 d .
H48 H -0.1384 0.7628 0.4578 0.076 Uiso 1 1 calc R
C49 C 0.0401(3) 1.0291(2) 0.3214(2) 0.0410(8) Uani 1 1 d .
C50 C -0.0037(3) 1.1011(2) 0.3760(2) 0.0509(9) Uani 1 1 d .
H50 H -0.0285 1.0864 0.4330 0.061 Uiso 1 1 calc R
C51 C -0.0120(4) 1.1961(2) 0.3481(2) 0.0590(11) Uani 1 1 d .
H51 H -0.0411 1.2441 0.3863 0.071 Uiso 1 1 calc R
C52 C 0.0227(4) 1.2181(3) 0.2648(2) 0.0595(10) Uani 1 1 d .
H52 H 0.0185 1.2815 0.2468 0.071 Uiso 1 1 calc R
C53 C 0.0649(3) 1.1475(2) 0.2052(2) 0.0469(9) Uani 1 1 d .
C54 C 0.0964(4) 1.1685(3) 0.1180(2) 0.0634(11) Uani 1 1 d .
H54 H 0.0943 1.2317 0.0990 0.076 Uiso 1 1 calc R
C55 C 0.1293(4) 1.0993(3) 0.0622(2) 0.0681(12) Uani 1 1 d .
H55 H 0.1490 1.1147 0.0052 0.082 Uiso 1 1 calc R
C56 C 0.1342(4) 1.0038(3) 0.0896(2) 0.0615(11) Uani 1 1 d .
H56 H 0.1554 0.9561 0.0506 0.074 Uiso 1 1 calc R
C57 C 0.1081(3) 0.9801(2) 0.1728(2) 0.0476(9) Uani 1 1 d .
H57 H 0.1140 0.9164 0.1899 0.057 Uiso 1 1 calc R
C58 C 0.0722(3) 1.0510(2) 0.2336(2) 0.0404(8) Uani 1 1 d .
Fe1 Fe 0.49583(5) 0.21972(3) 0.38129(3) 0.04218(15) Uani 1 1 d .
Fe2 Fe 0.04667(5) 0.58423(3) 0.17037(3) 0.04703(16) Uani 1 1 d .
O1 O 0.4077(3) 0.2727(2) 0.16406(15) 0.0797(9) Uani 1 1 d .
O2 O -0.1329(3) 0.56062(18) 0.40197(16) 0.0754(8) Uani 1 1 d .

loop_
_atom_site_aniso_label
_atom_site_aniso_U_11
_atom_site_aniso_U_22
_atom_site_aniso_U_33
_atom_site_aniso_U_23
_atom_site_aniso_U_13
_atom_site_aniso_U_12
C1 0.060(2) 0.0308(19) 0.042(2) 0.0058(16) -0.009(2) 0.0029(17)
C2 0.059(3) 0.039(2) 0.058(3) 0.0043(19) -0.007(2) -0.0096(19)
C3 0.086(3) 0.041(2) 0.058(3) -0.0036(19) -0.023(2) -0.009(2)
C4 0.075(3) 0.044(2) 0.054(3) 0.0026(19) -0.003(2) 0.009(2)
C5 0.061(3) 0.043(2) 0.052(2) 0.0088(18) -0.013(2) 0.0117(19)
C6 0.057(3) 0.044(2) 0.066(3) 0.009(2) -0.010(2) 0.0065(19)
C7 0.079(3) 0.035(2) 0.045(2) -0.0003(17) -0.017(2) -0.005(2)
C8 0.052(2) 0.043(2) 0.064(3) 0.0048(19) -0.006(2) -0.0105(18)
C9 0.078(3) 0.050(2) 0.042(2) 0.0074(18) -0.005(2) -0.005(2)
C10 0.075(3) 0.048(2) 0.063(3) 0.012(2) -0.035(2) 0.000(2)
C11 0.070(3) 0.034(2) 0.047(2) 0.0091(17) -0.010(2) 0.0031(19)
C12 0.077(3) 0.036(2) 0.057(2) 0.0051(19) 0.003(2) -0.007(2)
C13 0.088(3) 0.044(2) 0.048(2) 0.0036(19) 0.001(2) -0.003(2)
C14 0.056(2) 0.034(2) 0.037(2) 0.0018(16) -0.0023(18) -0.0033(18)
C15 0.045(2) 0.043(2) 0.051(2) -0.0003(18) -0.0059(18) -0.0061(17)
C16 0.045(2) 0.043(2) 0.054(2) 0.0030(18) -0.0125(18) 0.0024(18)
C17 0.046(2) 0.0307(19) 0.047(2) -0.0014(16) -0.0061(18) 0.0001(17)
C18 0.049(2) 0.044(2) 0.060(2) -0.0025(19) -0.0219(19) -0.0017(18)
C19 0.067(3) 0.045(2) 0.051(2) 0.0020(18) -0.023(2) 0.006(2)
C20 0.040(2) 0.044(2) 0.044(2) 0.0000(17) -0.0056(17) 0.0024(17)
C21 0.079(3) 0.057(3) 0.039(2) 0.0049(19) -0.010(2) 0.002(2)
C22 0.085(3) 0.075(3) 0.040(2) 0.007(2) -0.006(2) 0.010(3)
C23 0.060(3) 0.057(3) 0.074(3) 0.027(2) -0.008(2) 0.004(2)
C24 0.039(2) 0.038(2) 0.069(3) 0.004(2) -0.0179(19) -0.0032(17)
C25 0.079(3) 0.042(3) 0.119(4) 0.010(3) -0.046(3) -0.004(2)
C26 0.106(4) 0.050(3) 0.116(4) -0.014(3) -0.066(3) 0.004(3)
C27 0.078(3) 0.058(3) 0.066(3) -0.011(2) -0.036(2) 0.007(2)
C28 0.048(2) 0.049(2) 0.054(2) -0.0066(19) -0.0167(18) 0.0022(18)
C29 0.0325(19) 0.037(2) 0.051(2) -0.0005(17) -0.0105(16) -0.0034(15)
C30 0.054(2) 0.030(2) 0.057(2) 0.0095(18) -0.005(2) -0.0015(17)
C31 0.058(3) 0.040(2) 0.075(3) 0.013(2) -0.002(2) 0.0070(19)
C32 0.090(4) 0.038(2) 0.073(3) 0.000(2) 0.012(3) 0.002(2)
C33 0.100(4) 0.045(3) 0.080(3) -0.011(2) -0.020(3) -0.017(2)
C34 0.056(3) 0.042(2) 0.070(3) 0.002(2) -0.006(2) -0.0122(19)
C35 0.119(4) 0.034(2) 0.058(3) 0.0042(19) -0.017(3) -0.018(3)
C36 0.057(4) 0.069(4) 0.182(6) 0.062(4) -0.039(4) -0.026(3)
C37 0.173(8) 0.079(4) 0.104(5) 0.048(4) 0.064(5) 0.026(5)
C38 0.220(8) 0.054(3) 0.091(5) 0.012(3) -0.089(5) -0.003(4)
C39 0.043(3) 0.041(3) 0.169(5) 0.020(3) -0.022(3) 0.007(2)
C40 0.061(3) 0.040(2) 0.059(3) 0.0193(19) -0.007(2) 0.000(2)
C41 0.080(3) 0.041(2) 0.076(3) 0.017(2) -0.026(2) 0.005(2)
C42 0.106(4) 0.052(3) 0.061(3) 0.013(2) -0.036(2) 0.000(2)
C43 0.075(3) 0.040(2) 0.044(2) 0.0043(18) -0.023(2) -0.005(2)
C44 0.058(3) 0.045(2) 0.082(3) 0.002(2) -0.030(2) 0.006(2)
C45 0.048(2) 0.049(2) 0.076(3) 0.007(2) -0.019(2) -0.0019(19)
C46 0.050(2) 0.038(2) 0.039(2) -0.0009(16) -0.0130(17) -0.0053(17)
C47 0.050(2) 0.051(2) 0.061(2) 0.013(2) -0.009(2) 0.0015(19)
C48 0.065(3) 0.056(3) 0.065(3) 0.020(2) -0.003(2) -0.013(2)
C49 0.035(2) 0.037(2) 0.053(2) -0.0020(17) -0.0133(17) -0.0045(16)
C50 0.059(2) 0.049(2) 0.046(2) -0.0043(19) -0.0131(19) -0.0030(19)
C51 0.078(3) 0.040(2) 0.061(3) -0.011(2) -0.018(2) 0.002(2)
C52 0.073(3) 0.042(2) 0.068(3) 0.005(2) -0.023(2) -0.010(2)
C53 0.049(2) 0.040(2) 0.052(2) 0.0024(19) -0.0121(18) -0.0071(17)
C54 0.080(3) 0.052(3) 0.057(3) 0.017(2) -0.013(2) -0.016(2)
C55 0.076(3) 0.079(3) 0.046(2) 0.007(2) -0.004(2) -0.017(3)
C56 0.065(3) 0.062(3) 0.054(3) -0.008(2) -0.003(2) -0.002(2)
C57 0.045(2) 0.043(2) 0.052(2) 0.0047(18) -0.0060(18) -0.0001(17)
C58 0.035(2) 0.042(2) 0.046(2) -0.0023(17) -0.0105(16) -0.0030(16)
Fe1 0.0486(3) 0.0356(3) 0.0418(3) 0.0057(2) -0.0095(2) -0.0006(2)
Fe2 0.0496(3) 0.0353(3) 0.0531(3) 0.0041(2) -0.0043(3) -0.0005(2)
O1 0.081(2) 0.104(2) 0.0590(18) -0.0058(16) -0.0288(16) 0.0139(18)
O2 0.069(2) 0.085(2) 0.0638(18) 0.0042(15) 0.0061(15) 0.0001(16)

loop_
_atom_type_symbol
_atom_type_description
_atom_type_scat_dispersion_real
_atom_type_scat_dispersion_imag
_atom_type_scat_source
C C 0.0033 0.0016 'International Tables Vol C Tables 4.2.6.8 and 6.1.1.4'
H H 0.0000 0.0000 'International Tables Vol C Tables 4.2.6.8 and 6.1.1.4'
O O 0.0106 0.0060 'International Tables Vol C Tables 4.2.6.8 and 6.1.1.4'
Fe Fe 0.3463 0.8444 'International Tables Vol C Tables 4.2.6.8 and 6.1.1.4'

loop_
_geom_angle_atom_site_label_1
_geom_angle_atom_site_label_2
_geom_angle_atom_site_label_3
_geom_angle
C2 C1 C5 106.7(3)
C2 C1 C11 128.3(3)
C5 C1 C11 124.9(3)
C2 C1 Fe1 69.10(18)
C5 C1 Fe1 69.80(18)
C11 C1 Fe1 123.4(2)
C3 C2 C1 108.7(3)
C3 C2 Fe1 71.0(2)
C1 C2 Fe1 69.71(19)
C3 C2 H2 125.7
C1 C2 H2 125.7
Fe1 C2 H2 125.7
C2 C3 C4 108.2(3)
C2 C3 Fe1 68.6(2)
C4 C3 Fe1 70.2(2)
C2 C3 H3 125.9
C4 C3 H3 125.9
Fe1 C3 H3 125.9
C5 C4 C3 108.1(3)
C5 C4 Fe1 69.11(19)
C3 C4 Fe1 69.6(2)
C5 C4 H4 125.9
C3 C4 H4 125.9
Fe1 C4 H4 125.9
C4 C5 C1 108.4(3)
C4 C5 Fe1 70.65(19)
C1 C5 Fe1 69.05(18)
C4 C5 H5 125.8
C1 C5 H5 125.8
Fe1 C5 H5 125.8
C10 C6 C7 107.8(3)
C10 C6 Fe1 69.8(2)
C7 C6 Fe1 70.1(2)
C10 C6 H6 126.1
C7 C6 H6 126.1
Fe1 C6 H6 126.1
C8 C7 C6 108.1(3)
C8 C7 Fe1 69.73(19)
C6 C7 Fe1 69.57(19)
C8 C7 H7 125.9
C6 C7 H7 125.9
Fe1 C7 H7 125.9
C7 C8 C9 107.5(3)
C7 C8 Fe1 70.03(19)
C9 C8 Fe1 69.7(2)
C7 C8 H8 126.3
C9 C8 H8 126.3
Fe1 C8 H8 126.3
C10 C9 C8 108.3(3)
C10 C9 Fe1 69.8(2)
C8 C9 Fe1 69.96(19)
C10 C9 H9 125.9
C8 C9 H9 125.9
Fe1 C9 H9 125.9
C6 C10 C9 108.4(3)
C6 C10 Fe1 70.07(19)
C9 C10 Fe1 70.0(2)
C6 C10 H10 125.8
C9 C10 H10 125.8
Fe1 C10 H10 125.8
O1 C11 C1 121.3(3)
O1 C11 C12 121.1(3)
C1 C11 C12 117.5(3)
C11 C12 C13 113.9(3)
C11 C12 H12A 108.8
C13 C12 H12A 108.8
C11 C12 H12B 108.8
C13 C12 H12B 108.8
H12A C12 H12B 107.7
C14 C13 C12 112.3(3)
C14 C13 H13A 109.1
C12 C13 H13A 109.1
C14 C13 H13B 109.1
C12 C13 H13B 109.1
H13A C13 H13B 107.9
C19 C14 C15 117.7(3)
C19 C14 C13 122.2(3)
C15 C14 C13 120.1(3)
C16 C15 C14 122.0(3)
C16 C15 H15 119.0
C14 C15 H15 119.0
C15 C16 C17 120.5(3)
C15 C16 H16 119.8
C17 C16 H16 119.8
C18 C17 C16 117.7(3)
C18 C17 C20 122.9(3)
C16 C17 C20 119.3(3)
C19 C18 C17 121.0(3)
C19 C18 H18 119.5
C17 C18 H18 119.5
C14 C19 C18 121.1(3)
C14 C19 H19 119.5
C18 C19 H19 119.5
C21 C20 C29 118.9(3)
C21 C20 C17 119.2(3)
C29 C20 C17 121.9(3)
C20 C21 C22 123.2(4)
C20 C21 H21 118.4
C22 C21 H21 118.4
C23 C22 C21 119.4(3)
C23 C22 H22 120.3
C21 C22 H22 120.3
C22 C23 C24 120.0(3)
C22 C23 H23 120.0
C24 C23 H23 120.0
C25 C24 C29 119.8(4)
C25 C24 C23 121.0(4)
C29 C24 C23 119.1(3)
C26 C25 C24 120.5(4)
C26 C25 H25 119.7
C24 C25 H25 119.7
C25 C26 C27 121.1(4)
C25 C26 H26 119.4
C27 C26 H26 119.4
C28 C27 C26 120.7(4)
C28 C27 H27 119.7
C26 C27 H27 119.7
C27 C28 C29 120.1(3)
C27 C28 H28 120.0
C29 C28 H28 120.0
C20 C29 C24 119.4(3)
C20 C29 C28 122.7(3)
C24 C29 C28 117.8(3)
C34 C30 C31 107.6(3)
C34 C30 C40 124.2(3)
C31 C30 C40 128.0(4)
C34 C30 Fe2 69.6(2)
C31 C30 Fe2 69.66(19)
C40 C30 Fe2 122.1(2)
C32 C31 C30 107.1(4)
C32 C31 Fe2 69.3(2)
C30 C31 Fe2 69.25(19)
C32 C31 H31 126.5
C30 C31 H31 126.5
Fe2 C31 H31 126.5
C31 C32 C33 109.0(4)
C31 C32 Fe2 70.0(2)
C33 C32 Fe2 70.1(2)
C31 C32 H32 125.5
C33 C32 H32 125.5
Fe2 C32 H32 125.5
C34 C33 C32 107.5(4)
C34 C33 Fe2 69.6(2)
C32 C33 Fe2 69.1(2)
C34 C33 H33 126.3
C32 C33 H33 126.3
Fe2 C33 H33 126.3
C33 C34 C30 108.9(4)
C33 C34 Fe2 70.2(2)
C30 C34 Fe2 69.5(2)
C33 C34 H34 125.6
C30 C34 H34 125.6
Fe2 C34 H34 125.6
C36 C35 C39 107.2(4)
C36 C35 Fe2 70.1(3)
C39 C35 Fe2 69.9(2)
C36 C35 H35 126.4
C39 C35 H35 126.4
Fe2 C35 H35 126.4
C37 C36 C35 109.3(5)
C37 C36 Fe2 70.1(3)
C35 C36 Fe2 70.5(2)
C37 C36 H36 125.4
C35 C36 H36 125.4
Fe2 C36 H36 125.4
C36 C37 C38 109.4(6)
C36 C37 Fe2 71.3(3)
C38 C37 Fe2 71.4(4)
C36 C37 H37 125.3
C38 C37 H37 125.3
Fe2 C37 H37 125.3
C37 C38 C39 108.2(6)
C37 C38 Fe2 69.7(3)
C39 C38 Fe2 69.9(3)
C37 C38 H38 125.9
C39 C38 H38 125.9
Fe2 C38 H38 125.9
C38 C39 C35 106.0(4)
C38 C39 Fe2 69.9(2)
C35 C39 Fe2 69.8(2)
C38 C39 H39 127.0
C35 C39 H39 127.0
Fe2 C39 H39 127.0
O2 C40 C30 121.2(4)
O2 C40 C41 120.9(4)
C30 C40 C41 117.8(3)
C40 C41 C42 113.4(3)
C40 C41 H41A 108.9
C42 C41 H41A 108.9
C40 C41 H41B 108.9
C42 C41 H41B 108.9
H41A C41 H41B 107.7
C43 C42 C41 113.3(3)
C43 C42 H42A 108.9
C41 C42 H42A 108.9
C43 C42 H42B 108.9
C41 C42 H42B 108.9
H42A C42 H42B 107.7
C48 C43 C44 117.3(3)
C48 C43 C42 122.4(4)
C44 C43 C42 120.2(4)
C45 C44 C43 121.8(3)
C45 C44 H44 119.1
C43 C44 H44 119.1
C44 C45 C46 121.1(3)
C44 C45 H45 119.4
C46 C45 H45 119.4
C47 C46 C45 117.2(3)
C47 C46 C49 120.7(3)
C45 C46 C49 122.0(3)
C46 C47 C48 121.3(3)
C46 C47 H47 119.4
C48 C47 H47 119.4
C43 C48 C47 121.3(4)
C43 C48 H48 119.4
C47 C48 H48 119.4
C50 C49 C58 119.2(3)
C50 C49 C46 119.3(3)
C58 C49 C46 121.5(3)
C49 C50 C51 121.6(3)
C49 C50 H50 119.2
C51 C50 H50 119.2
C52 C51 C50 119.6(3)
C52 C51 H51 120.2
C50 C51 H51 120.2
C51 C52 C53 121.8(3)
C51 C52 H52 119.1
C53 C52 H52 119.1
C52 C53 C54 122.7(3)
C52 C53 C58 118.5(3)
C54 C53 C58 118.8(3)
C55 C54 C53 121.4(3)
C55 C54 H54 119.3
C53 C54 H54 119.3
C54 C55 C56 120.1(4)
C54 C55 H55 119.9
C56 C55 H55 119.9
C57 C56 C55 120.7(4)
C57 C56 H56 119.7
C55 C56 H56 119.7
C56 C57 C58 120.9(3)
C56 C57 H57 119.5
C58 C57 H57 119.5
C57 C58 C53 118.0(3)
C57 C58 C49 122.7(3)
C53 C58 C49 119.2(3)
C2 Fe1 C1 41.18(12)
C2 Fe1 C5 68.66(14)
C1 Fe1 C5 41.15(12)
C2 Fe1 C10 119.73(16)
C1 Fe1 C10 153.13(16)
C5 Fe1 C10 165.02(15)
C2 Fe1 C9 153.39(16)
C1 Fe1 C9 164.54(16)
C5 Fe1 C9 127.16(15)
C10 Fe1 C9 40.12(13)
C2 Fe1 C6 108.60(15)
C1 Fe1 C6 118.72(14)
C5 Fe1 C6 152.93(15)
C10 Fe1 C6 40.08(13)
C9 Fe1 C6 67.53(14)
C2 Fe1 C8 164.98(15)
C1 Fe1 C8 126.43(15)
C5 Fe1 C8 107.40(15)
C10 Fe1 C8 67.72(15)
C9 Fe1 C8 40.32(13)
C6 Fe1 C8 67.90(15)
C2 Fe1 C7 127.77(15)
C1 Fe1 C7 107.38(14)
C5 Fe1 C7 118.71(15)
C10 Fe1 C7 67.44(14)
C9 Fe1 C7 67.45(14)
C6 Fe1 C7 40.34(13)
C8 Fe1 C7 40.24(12)
C2 Fe1 C3 40.35(13)
C1 Fe1 C3 68.56(14)
C5 Fe1 C3 67.89(15)
C10 Fe1 C3 109.59(15)
C9 Fe1 C3 120.02(15)
C6 Fe1 C3 128.46(17)
C8 Fe1 C3 153.08(16)
C7 Fe1 C3 165.73(16)
C2 Fe1 C4 68.03(14)
C1 Fe1 C4 68.55(13)
C5 Fe1 C4 40.24(13)
C10 Fe1 C4 128.43(16)
C9 Fe1 C4 108.87(15)
C6 Fe1 C4 165.78(16)
C8 Fe1 C4 118.99(16)
C7 Fe1 C4 152.56(16)
C3 Fe1 C4 40.19(13)
C37 Fe2 C36 38.6(2)
C37 Fe2 C35 66.0(2)
C36 Fe2 C35 39.37(18)
C37 Fe2 C39 66.6(2)
C36 Fe2 C39 66.53(18)
C35 Fe2 C39 40.30(17)
C37 Fe2 C38 38.9(2)
C36 Fe2 C38 65.2(2)
C35 Fe2 C38 66.66(18)
C39 Fe2 C38 40.17(19)
C37 Fe2 C32 107.8(2)
C36 Fe2 C32 125.1(2)
C35 Fe2 C32 161.7(2)
C39 Fe2 C32 155.3(2)
C38 Fe2 C32 120.3(2)
C37 Fe2 C30 156.3(3)
C36 Fe2 C30 123.2(2)
C35 Fe2 C30 109.77(15)
C39 Fe2 C30 126.5(2)
C38 Fe2 C30 163.3(3)
C32 Fe2 C30 68.48(15)
C37 Fe2 C34 161.4(3)
C36 Fe2 C34 158.4(3)
C35 Fe2 C34 123.46(18)
C39 Fe2 C34 109.10(16)
C38 Fe2 C34 126.1(3)
C32 Fe2 C34 68.02(15)
C30 Fe2 C34 40.88(13)
C37 Fe2 C31 120.8(3)
C36 Fe2 C31 108.99(18)
C35 Fe2 C31 125.99(19)
C39 Fe2 C31 163.3(2)
C38 Fe2 C31 154.5(3)
C32 Fe2 C31 40.65(14)
C30 Fe2 C31 41.09(13)
C34 Fe2 C31 68.73(15)
C37 Fe2 C33 124.9(3)
C36 Fe2 C33 160.8(3)
C35 Fe2 C33 157.0(2)
C39 Fe2 C33 121.0(2)
C38 Fe2 C33 108.0(2)
C32 Fe2 C33 40.80(15)
C30 Fe2 C33 68.51(16)
C34 Fe2 C33 40.15(14)
C31 Fe2 C33 68.79(16)

loop_
_geom_bond_atom_site_label_1
_geom_bond_atom_site_label_2
_geom_bond_distance
C1 C2 1.423(4)
C1 C5 1.428(4)
C1 C11 1.466(4)
C1 Fe1 2.027(3)
C2 C3 1.404(4)
C2 Fe1 2.019(3)
C2 H2 0.9800
C3 C4 1.411(5)
C3 Fe1 2.050(3)
C3 H3 0.9800
C4 C5 1.408(4)
C4 Fe1 2.057(3)
C4 H4 0.9800
C5 Fe1 2.037(3)
C5 H5 0.9800
C6 C10 1.398(4)
C6 C7 1.410(5)
C6 Fe1 2.042(3)
C6 H6 0.9800
C7 C8 1.408(4)
C7 Fe1 2.048(3)
C7 H7 0.9800
C8 C9 1.408(5)
C8 Fe1 2.044(3)
C8 H8 0.9800
C9 C10 1.399(5)
C9 Fe1 2.041(3)
C9 H9 0.9800
C10 Fe1 2.039(3)
C10 H10 0.9800
C11 O1 1.213(4)
C11 C12 1.513(5)
C12 C13 1.528(4)
C12 H12A 0.9700
C12 H12B 0.9700
C13 C14 1.509(4)
C13 H13A 0.9700
C13 H13B 0.9700
C14 C19 1.378(4)
C14 C15 1.381(4)
C15 C16 1.377(4)
C15 H15 0.9300
C16 C17 1.391(4)
C16 H16 0.9300
C17 C18 1.388(4)
C17 C20 1.499(4)
C18 C19 1.387(4)
C18 H18 0.9300
C19 H19 0.9300
C20 C21 1.360(4)
C20 C29 1.409(4)
C21 C22 1.396(4)
C21 H21 0.9300
C22 C23 1.364(5)
C22 H22 0.9300
C23 C24 1.432(5)
C23 H23 0.9300
C24 C25 1.403(5)
C24 C29 1.422(4)
C25 C26 1.339(5)
C25 H25 0.9300
C26 C27 1.400(5)
C26 H26 0.9300
C27 C28 1.359(4)
C27 H27 0.9300
C28 C29 1.430(4)
C28 H28 0.9300
C30 C34 1.418(5)
C30 C31 1.426(4)
C30 C40 1.477(5)
C30 Fe2 2.029(3)
C31 C32 1.410(5)
C31 Fe2 2.034(3)
C31 H31 0.9800
C32 C33 1.416(5)
C32 Fe2 2.025(4)
C32 H32 0.9800
C33 C34 1.397(5)
C33 Fe2 2.039(4)
C33 H33 0.9800
C34 Fe2 2.030(3)
C34 H34 0.9800
C35 C36 1.356(6)
C35 C39 1.389(6)
C35 Fe2 2.015(4)
C35 H35 0.9800
C36 C37 1.323(7)
C36 Fe2 2.010(4)
C36 H36 0.9800
C37 C38 1.336(8)
C37 Fe2 1.995(5)
C37 H37 0.9800
C38 C39 1.385(7)
C38 Fe2 2.016(5)
C38 H38 0.9800
C39 Fe2 2.016(4)
C39 H39 0.9800
C40 O2 1.213(4)
C40 C41 1.513(5)
C41 C42 1.527(4)
C41 H41A 0.9700
C41 H41B 0.9700
C42 C43 1.513(4)
C42 H42A 0.9700
C42 H42B 0.9700
C43 C48 1.370(5)
C43 C44 1.380(5)
C44 C45 1.378(4)
C44 H44 0.9300
C45 C46 1.384(4)
C45 H45 0.9300
C46 C47 1.380(4)
C46 C49 1.493(4)
C47 C48 1.394(4)
C47 H47 0.9300
C48 H48 0.9300
C49 C50 1.368(4)
C49 C58 1.427(4)
C50 C51 1.398(4)
C50 H50 0.9300
C51 C52 1.360(4)
C51 H51 0.9300
C52 C53 1.404(4)
C52 H52 0.9300
C53 C54 1.415(4)
C53 C58 1.419(4)
C54 C55 1.342(5)
C54 H54 0.9300
C55 C56 1.399(5)
C55 H55 0.9300
C56 C57 1.360(4)
C56 H56 0.9300
C57 C58 1.416(4)
C57 H57 0.9300

loop_
_geom_torsion_atom_site_label_1
_geom_torsion_atom_site_label_2
_geom_torsion_atom_site_label_3
_geom_torsion_atom_site_label_4
_geom_torsion
C5 C1 C2 C3 -0.6(4)
C11 C1 C2 C3 -177.3(3)
Fe1 C1 C2 C3 -60.6(2)
C5 C1 C2 Fe1 60.0(2)
C11 C1 C2 Fe1 -116.7(3)
C1 C2 C3 C4 0.6(4)
Fe1 C2 C3 C4 -59.2(2)
C1 C2 C3 Fe1 59.8(2)
C2 C3 C4 C5 -0.4(4)
Fe1 C3 C4 C5 -58.6(2)
C2 C3 C4 Fe1 58.2(2)
C3 C4 C5 C1 0.0(4)
Fe1 C4 C5 C1 -58.9(2)
C3 C4 C5 Fe1 58.9(2)
C2 C1 C5 C4 0.4(4)
C11 C1 C5 C4 177.3(3)
Fe1 C1 C5 C4 59.9(2)
C2 C1 C5 Fe1 -59.5(2)
C11 C1 C5 Fe1 117.3(3)
C10 C6 C7 C8 0.7(4)
Fe1 C6 C7 C8 -59.3(2)
C10 C6 C7 Fe1 59.9(2)
C6 C7 C8 C9 -0.8(4)
Fe1 C7 C8 C9 -59.9(2)
C6 C7 C8 Fe1 59.2(2)
C7 C8 C9 C10 0.6(4)
Fe1 C8 C9 C10 -59.6(2)
C7 C8 C9 Fe1 60.1(2)
C7 C6 C10 C9 -0.3(4)
Fe1 C6 C10 C9 59.8(2)
C7 C6 C10 Fe1 -60.1(2)
C8 C9 C10 C6 -0.2(4)
Fe1 C9 C10 C6 -59.8(2)
C8 C9 C10 Fe1 59.6(2)
C2 C1 C11 O1 -172.9(3)
C5 C1 C11 O1 11.0(5)
Fe1 C1 C11 O1 98.5(4)
C2 C1 C11 C12 4.4(5)
C5 C1 C11 C12 -171.8(3)
Fe1 C1 C11 C12 -84.3(4)
O1 C11 C12 C13 -27.5(5)
C1 C11 C12 C13 155.2(3)
C11 C12 C13 C14 -74.7(4)
C12 C13 C14 C19 111.3(4)
C12 C13 C14 C15 -68.4(4)
C19 C14 C15 C16 -1.2(5)
C13 C14 C15 C16 178.4(3)
C14 C15 C16 C17 0.3(5)
C15 C16 C17 C18 1.5(5)
C15 C16 C17 C20 -175.7(3)
C16 C17 C18 C19 -2.5(5)
C20 C17 C18 C19 174.7(3)
C15 C14 C19 C18 0.2(5)
C13 C14 C19 C18 -179.4(3)
C17 C18 C19 C14 1.7(5)
C18 C17 C20 C21 -117.5(4)
C16 C17 C20 C21 59.6(4)
C18 C17 C20 C29 65.1(4)
C16 C17 C20 C29 -117.8(4)
C29 C20 C21 C22 -1.7(5)
C17 C20 C21 C22 -179.2(3)
C20 C21 C22 C23 -0.1(6)
C21 C22 C23 C24 1.0(6)
C22 C23 C24 C25 175.6(4)
C22 C23 C24 C29 -0.1(5)
C29 C24 C25 C26 0.9(6)
C23 C24 C25 C26 -174.7(4)
C24 C25 C26 C27 -0.6(7)
C25 C26 C27 C28 -0.3(7)
C26 C27 C28 C29 0.9(5)
C21 C20 C29 C24 2.6(5)
C17 C20 C29 C24 180.0(3)
C21 C20 C29 C28 -174.4(3)
C17 C20 C29 C28 3.0(5)
C25 C24 C29 C20 -177.4(3)
C23 C24 C29 C20 -1.7(5)
C25 C24 C29 C28 -0.3(5)
C23 C24 C29 C28 175.4(3)
C27 C28 C29 C20 176.5(3)
C27 C28 C29 C24 -0.5(5)
C34 C30 C31 C32 0.3(4)
C40 C30 C31 C32 -174.6(3)
Fe2 C30 C31 C32 -59.2(2)
C34 C30 C31 Fe2 59.5(2)
C40 C30 C31 Fe2 -115.4(3)
C30 C31 C32 C33 -0.3(4)
Fe2 C31 C32 C33 -59.5(3)
C30 C31 C32 Fe2 59.2(2)
C31 C32 C33 C34 0.2(4)
Fe2 C32 C33 C34 -59.2(3)
C31 C32 C33 Fe2 59.5(3)
C32 C33 C34 C30 0.0(4)
Fe2 C33 C34 C30 -58.9(2)
C32 C33 C34 Fe2 58.9(3)
C31 C30 C34 C33 -0.2(4)
C40 C30 C34 C33 175.0(3)
Fe2 C30 C34 C33 59.4(3)
C31 C30 C34 Fe2 -59.6(2)
C40 C30 C34 Fe2 115.6(3)
C39 C35 C36 C37 -0.8(5)
Fe2 C35 C36 C37 59.6(4)
C39 C35 C36 Fe2 -60.4(3)
C35 C36 C37 C38 1.7(7)
Fe2 C36 C37 C38 61.5(4)
C35 C36 C37 Fe2 -59.8(3)
C36 C37 C38 C39 -1.9(7)
Fe2 C37 C38 C39 59.6(4)
C36 C37 C38 Fe2 -61.5(4)
C37 C38 C39 C35 1.4(6)
Fe2 C38 C39 C35 60.8(3)
C37 C38 C39 Fe2 -59.5(4)
C36 C35 C39 C38 -0.4(5)
Fe2 C35 C39 C38 -60.9(3)
C36 C35 C39 Fe2 60.5(3)
C34 C30 C40 O2 12.8(5)
C31 C30 C40 O2 -173.0(3)
Fe2 C30 C40 O2 98.7(4)
C34 C30 C40 C41 -169.0(3)
C31 C30 C40 C41 5.2(5)
Fe2 C30 C40 C41 -83.1(4)
O2 C40 C41 C42 -24.8(5)
C30 C40 C41 C42 157.0(3)
C40 C41 C42 C43 -75.2(4)
C41 C42 C43 C48 104.8(4)
C41 C42 C43 C44 -75.7(5)
C48 C43 C44 C45 -1.0(6)
C42 C43 C44 C45 179.4(3)
C43 C44 C45 C46 1.0(6)
C44 C45 C46 C47 -0.4(5)
C44 C45 C46 C49 177.1(3)
C45 C46 C47 C48 0.0(5)
C49 C46 C47 C48 -177.5(3)
C44 C43 C48 C47 0.6(6)
C42 C43 C48 C47 -179.8(3)
C46 C47 C48 C43 -0.1(6)
C47 C46 C49 C50 65.0(4)
C45 C46 C49 C50 -112.3(4)
C47 C46 C49 C58 -114.4(4)
C45 C46 C49 C58 68.2(4)
C58 C49 C50 C51 -2.7(5)
C46 C49 C50 C51 177.8(3)
C49 C50 C51 C52 0.7(6)
C50 C51 C52 C53 1.1(6)
C51 C52 C53 C54 177.6(3)
C51 C52 C53 C58 -0.6(5)
C52 C53 C54 C55 -176.5(4)
C58 C53 C54 C55 1.7(6)
C53 C54 C55 C56 -0.5(6)
C54 C55 C56 C57 -1.1(6)
C55 C56 C57 C58 1.5(5)
C56 C57 C58 C53 -0.3(5)
C56 C57 C58 C49 178.1(3)
C52 C53 C58 C57 177.0(3)
C54 C53 C58 C57 -1.3(5)
C52 C53 C58 C49 -1.5(5)
C54 C53 C58 C49 -179.8(3)
C50 C49 C58 C57 -175.3(3)
C46 C49 C58 C57 4.2(5)
C50 C49 C58 C53 3.1(5)
C46 C49 C58 C53 -177.5(3)
C3 C2 Fe1 C1 119.2(3)
C3 C2 Fe1 C5 80.6(2)
C1 C2 Fe1 C5 -38.64(19)
C3 C2 Fe1 C10 -85.7(3)
C1 C2 Fe1 C10 155.1(2)
C3 C2 Fe1 C9 -51.4(4)
C1 C2 Fe1 C9 -170.6(3)
C3 C2 Fe1 C6 -128.1(2)
C1 C2 Fe1 C6 112.7(2)
C3 C2 Fe1 C8 158.0(5)
C1 C2 Fe1 C8 38.8(6)
C3 C2 Fe1 C7 -169.0(2)
C1 C2 Fe1 C7 71.8(3)
C1 C2 Fe1 C3 -119.2(3)
C3 C2 Fe1 C4 37.1(2)
C1 C2 Fe1 C4 -82.1(2)
C5 C1 Fe1 C2 -117.9(3)
C11 C1 Fe1 C2 122.9(4)
C2 C1 Fe1 C5 117.9(3)
C11 C1 Fe1 C5 -119.2(4)
C2 C1 Fe1 C10 -53.9(4)
C5 C1 Fe1 C10 -171.8(3)
C11 C1 Fe1 C10 69.0(5)
C2 C1 Fe1 C9 164.0(5)
C5 C1 Fe1 C9 46.1(6)
C11 C1 Fe1 C9 -73.1(6)
C2 C1 Fe1 C6 -85.8(2)
C5 C1 Fe1 C6 156.3(2)
C11 C1 Fe1 C6 37.1(4)
C2 C1 Fe1 C8 -168.4(2)
C5 C1 Fe1 C8 73.7(3)
C11 C1 Fe1 C8 -45.5(4)
C2 C1 Fe1 C7 -128.1(2)
C5 C1 Fe1 C7 114.0(2)
C11 C1 Fe1 C7 -5.2(4)
C2 C1 Fe1 C3 37.4(2)
C5 C1 Fe1 C3 -80.5(2)
C11 C1 Fe1 C3 160.3(4)
C2 C1 Fe1 C4 80.7(2)
C5 C1 Fe1 C4 -37.2(2)
C11 C1 Fe1 C4 -156.4(4)
C4 C5 Fe1 C2 -80.8(2)
C1 C5 Fe1 C2 38.7(2)
C4 C5 Fe1 C1 -119.5(3)
C4 C5 Fe1 C10 46.0(7)
C1 C5 Fe1 C10 165.5(5)
C4 C5 Fe1 C9 74.5(3)
C1 C5 Fe1 C9 -166.1(2)
C4 C5 Fe1 C6 -170.1(3)
C1 C5 Fe1 C6 -50.6(4)
C4 C5 Fe1 C8 114.6(2)
C1 C5 Fe1 C8 -126.0(2)
C4 C5 Fe1 C7 156.8(2)
C1 C5 Fe1 C7 -83.7(2)
C4 C5 Fe1 C3 -37.2(2)
C1 C5 Fe1 C3 82.2(2)
C1 C5 Fe1 C4 119.5(3)
C6 C10 Fe1 C2 -83.8(3)
C9 C10 Fe1 C2 156.9(2)
C6 C10 Fe1 C1 -46.0(4)
C9 C10 Fe1 C1 -165.3(3)
C6 C10 Fe1 C5 155.4(5)
C9 C10 Fe1 C5 36.1(7)
C6 C10 Fe1 C9 119.3(3)
C9 C10 Fe1 C6 -119.3(3)
C6 C10 Fe1 C8 81.7(2)
C9 C10 Fe1 C8 -37.6(2)
C6 C10 Fe1 C7 38.0(2)
C9 C10 Fe1 C7 -81.3(2)
C6 C10 Fe1 C3 -127.0(2)
C9 C10 Fe1 C3 113.7(2)
C6 C10 Fe1 C4 -168.2(2)
C9 C10 Fe1 C4 72.5(3)
C10 C9 Fe1 C2 -49.4(4)
C8 C9 Fe1 C2 -168.7(3)
C10 C9 Fe1 C1 154.5(5)
C8 C9 Fe1 C1 35.2(6)
C10 C9 Fe1 C5 -169.0(2)
C8 C9 Fe1 C5 71.7(3)
C8 C9 Fe1 C10 -119.3(3)
C10 C9 Fe1 C6 37.4(2)
C8 C9 Fe1 C6 -81.8(2)
C10 C9 Fe1 C8 119.3(3)
C10 C9 Fe1 C7 81.3(2)
C8 C9 Fe1 C7 -38.0(2)
C10 C9 Fe1 C3 -85.1(3)
C8 C9 Fe1 C3 155.6(2)
C10 C9 Fe1 C4 -127.9(2)
C8 C9 Fe1 C4 112.9(2)
C10 C6 Fe1 C2 114.4(2)
C7 C6 Fe1 C2 -127.0(2)
C10 C6 Fe1 C1 158.2(2)
C7 C6 Fe1 C1 -83.2(2)
C10 C6 Fe1 C5 -166.3(3)
C7 C6 Fe1 C5 -47.7(4)
C7 C6 Fe1 C10 118.6(3)
C10 C6 Fe1 C9 -37.5(2)
C7 C6 Fe1 C9 81.1(2)
C10 C6 Fe1 C8 -81.2(2)
C7 C6 Fe1 C8 37.4(2)
C10 C6 Fe1 C7 -118.6(3)
C10 C6 Fe1 C3 73.8(3)
C7 C6 Fe1 C3 -167.6(2)
C10 C6 Fe1 C4 40.6(7)
C7 C6 Fe1 C4 159.2(5)
C7 C8 Fe1 C2 41.8(6)
C9 C8 Fe1 C2 160.2(5)
C7 C8 Fe1 C1 72.7(3)
C9 C8 Fe1 C1 -169.0(2)
C7 C8 Fe1 C5 114.1(2)
C9 C8 Fe1 C5 -127.5(2)
C7 C8 Fe1 C10 -80.9(2)
C9 C8 Fe1 C10 37.4(2)
C7 C8 Fe1 C9 -118.3(3)
C7 C8 Fe1 C6 -37.5(2)
C9 C8 Fe1 C6 80.8(2)
C9 C8 Fe1 C7 118.3(3)
C7 C8 Fe1 C3 -170.6(3)
C9 C8 Fe1 C3 -52.2(4)
C7 C8 Fe1 C4 156.3(2)
C9 C8 Fe1 C4 -85.3(3)
C8 C7 Fe1 C2 -167.4(2)
C6 C7 Fe1 C2 73.2(3)
C8 C7 Fe1 C1 -126.4(2)
C6 C7 Fe1 C1 114.2(2)
C8 C7 Fe1 C5 -83.1(2)
C6 C7 Fe1 C5 157.4(2)
C8 C7 Fe1 C10 81.7(2)
C6 C7 Fe1 C10 -37.7(2)
C8 C7 Fe1 C9 38.1(2)
C6 C7 Fe1 C9 -81.3(2)
C8 C7 Fe1 C6 119.4(3)
C6 C7 Fe1 C8 -119.4(3)
C8 C7 Fe1 C3 162.5(5)
C6 C7 Fe1 C3 43.1(6)
C8 C7 Fe1 C4 -49.6(4)
C6 C7 Fe1 C4 -169.1(3)
C4 C3 Fe1 C2 119.9(3)
C2 C3 Fe1 C1 -38.1(2)
C4 C3 Fe1 C1 81.7(2)
C2 C3 Fe1 C5 -82.6(2)
C4 C3 Fe1 C5 37.3(2)
C2 C3 Fe1 C10 113.2(2)
C4 C3 Fe1 C10 -126.9(2)
C2 C3 Fe1 C9 156.2(2)
C4 C3 Fe1 C9 -84.0(3)
C2 C3 Fe1 C6 72.2(3)
C4 C3 Fe1 C6 -168.0(2)
C2 C3 Fe1 C8 -167.6(3)
C4 C3 Fe1 C8 -47.8(4)
C2 C3 Fe1 C7 37.8(7)
C4 C3 Fe1 C7 157.7(5)
C2 C3 Fe1 C4 -119.9(3)
C5 C4 Fe1 C2 82.5(2)
C3 C4 Fe1 C2 -37.3(2)
C5 C4 Fe1 C1 38.0(2)
C3 C4 Fe1 C1 -81.7(2)
C3 C4 Fe1 C5 -119.7(3)
C5 C4 Fe1 C10 -166.3(2)
C3 C4 Fe1 C10 74.0(3)
C5 C4 Fe1 C9 -125.8(2)
C3 C4 Fe1 C9 114.5(2)
C5 C4 Fe1 C6 161.4(5)
C3 C4 Fe1 C6 41.7(7)
C5 C4 Fe1 C8 -82.8(3)
C3 C4 Fe1 C8 157.5(2)
C5 C4 Fe1 C7 -48.5(4)
C3 C4 Fe1 C7 -168.3(3)
C5 C4 Fe1 C3 119.7(3)
C38 C37 Fe2 C36 -118.9(6)
C36 C37 Fe2 C35 36.9(3)
C38 C37 Fe2 C35 -82.0(4)
C36 C37 Fe2 C39 81.1(4)
C38 C37 Fe2 C39 -37.8(4)
C36 C37 Fe2 C38 118.9(6)
C36 C37 Fe2 C32 -124.6(4)
C38 C37 Fe2 C32 116.5(4)
C36 C37 Fe2 C30 -47.7(7)
C38 C37 Fe2 C30 -166.7(4)
C36 C37 Fe2 C34 161.6(5)
C38 C37 Fe2 C34 42.7(9)
C36 C37 Fe2 C31 -82.0(4)
C38 C37 Fe2 C31 159.1(4)
C36 C37 Fe2 C33 -166.4(3)
C38 C37 Fe2 C33 74.7(5)
C35 C36 Fe2 C37 120.0(5)
C37 C36 Fe2 C35 -120.0(5)
C37 C36 Fe2 C39 -81.4(4)
C35 C36 Fe2 C39 38.6(3)
C37 C36 Fe2 C38 -37.3(4)
C35 C36 Fe2 C38 82.8(3)
C37 C36 Fe2 C32 73.5(5)
C35 C36 Fe2 C32 -166.4(3)
C37 C36 Fe2 C30 159.2(4)
C35 C36 Fe2 C30 -80.8(3)
C37 C36 Fe2 C34 -164.1(5)
C35 C36 Fe2 C34 -44.1(6)
C37 C36 Fe2 C31 115.9(4)
C35 C36 Fe2 C31 -124.1(3)
C37 C36 Fe2 C33 36.0(8)
C35 C36 Fe2 C33 156.0(5)
C36 C35 Fe2 C37 -36.2(3)
C39 C35 Fe2 C37 81.6(3)
C39 C35 Fe2 C36 117.8(4)
C36 C35 Fe2 C39 -117.8(4)
C36 C35 Fe2 C38 -78.9(4)
C39 C35 Fe2 C38 38.9(3)
C36 C35 Fe2 C32 37.6(7)
C39 C35 Fe2 C32 155.4(5)
C36 C35 Fe2 C30 118.7(4)
C39 C35 Fe2 C30 -123.5(3)
C36 C35 Fe2 C34 162.2(3)
C39 C35 Fe2 C34 -80.1(3)
C36 C35 Fe2 C31 75.5(4)
C39 C35 Fe2 C31 -166.8(3)
C36 C35 Fe2 C33 -159.9(5)
C39 C35 Fe2 C33 -42.1(6)
C38 C39 Fe2 C37 36.7(4)
C35 C39 Fe2 C37 -79.9(3)
C38 C39 Fe2 C36 78.8(4)
C35 C39 Fe2 C36 -37.7(3)
C38 C39 Fe2 C35 116.5(4)
C35 C39 Fe2 C38 -116.5(4)
C38 C39 Fe2 C32 -45.1(6)
C35 C39 Fe2 C32 -161.7(4)
C38 C39 Fe2 C30 -166.2(4)
C35 C39 Fe2 C30 77.2(3)
C38 C39 Fe2 C34 -123.9(4)
C35 C39 Fe2 C34 119.6(3)
C38 C39 Fe2 C31 156.6(6)
C35 C39 Fe2 C31 40.1(7)
C38 C39 Fe2 C33 -81.2(4)
C35 C39 Fe2 C33 162.2(3)
C39 C38 Fe2 C37 -119.3(6)
C37 C38 Fe2 C36 36.9(4)
C39 C38 Fe2 C36 -82.3(3)
C37 C38 Fe2 C35 80.2(4)
C39 C38 Fe2 C35 -39.1(3)
C37 C38 Fe2 C39 119.3(6)
C37 C38 Fe2 C32 -80.8(5)
C39 C38 Fe2 C32 160.0(3)
C37 C38 Fe2 C30 161.2(6)
C39 C38 Fe2 C30 41.9(8)
C37 C38 Fe2 C34 -164.4(4)
C39 C38 Fe2 C34 76.3(4)
C37 C38 Fe2 C31 -45.3(7)
C39 C38 Fe2 C31 -164.6(4)
C37 C38 Fe2 C33 -123.7(5)
C39 C38 Fe2 C33 117.0(4)
C31 C32 Fe2 C37 116.8(4)
C33 C32 Fe2 C37 -123.2(4)
C31 C32 Fe2 C36 77.9(4)
C33 C32 Fe2 C36 -162.1(3)
C31 C32 Fe2 C35 49.7(6)
C33 C32 Fe2 C35 169.7(5)
C31 C32 Fe2 C39 -170.6(4)
C33 C32 Fe2 C39 -50.6(5)
C31 C32 Fe2 C38 157.4(3)
C33 C32 Fe2 C38 -82.6(4)
C31 C32 Fe2 C30 -38.3(2)
C33 C32 Fe2 C30 81.6(3)
C31 C32 Fe2 C34 -82.5(2)
C33 C32 Fe2 C34 37.4(2)
C33 C32 Fe2 C31 119.9(4)
C31 C32 Fe2 C33 -119.9(4)
C34 C30 Fe2 C37 -166.2(5)
C31 C30 Fe2 C37 -47.4(6)
C40 C30 Fe2 C37 75.4(6)
C34 C30 Fe2 C36 160.4(3)
C31 C30 Fe2 C36 -80.8(3)
C40 C30 Fe2 C36 42.0(4)
C34 C30 Fe2 C35 118.7(3)
C31 C30 Fe2 C35 -122.5(3)
C40 C30 Fe2 C35 0.3(4)
C34 C30 Fe2 C39 76.6(3)
C31 C30 Fe2 C39 -164.6(3)
C40 C30 Fe2 C39 -41.8(4)
C34 C30 Fe2 C38 44.2(7)
C31 C30 Fe2 C38 163.0(6)
C40 C30 Fe2 C38 -74.2(8)
C34 C30 Fe2 C32 -80.8(2)
C31 C30 Fe2 C32 37.9(2)
C40 C30 Fe2 C32 160.8(4)
C31 C30 Fe2 C34 118.8(3)
C40 C30 Fe2 C34 -118.4(4)
C34 C30 Fe2 C31 -118.8(3)
C40 C30 Fe2 C31 122.8(4)
C34 C30 Fe2 C33 -36.8(2)
C31 C30 Fe2 C33 81.9(2)
C40 C30 Fe2 C33 -155.2(4)
C33 C34 Fe2 C37 42.4(7)
C30 C34 Fe2 C37 162.5(6)
C33 C34 Fe2 C36 -169.9(4)
C30 C34 Fe2 C36 -49.8(5)
C33 C34 Fe2 C35 158.2(3)
C30 C34 Fe2 C35 -81.7(3)
C33 C34 Fe2 C39 115.8(3)
C30 C34 Fe2 C39 -124.1(3)
C33 C34 Fe2 C38 74.2(4)
C30 C34 Fe2 C38 -165.7(3)
C33 C34 Fe2 C32 -38.0(2)
C30 C34 Fe2 C32 82.1(2)
C33 C34 Fe2 C30 -120.1(3)
C33 C34 Fe2 C31 -81.9(3)
C30 C34 Fe2 C31 38.2(2)
C30 C34 Fe2 C33 120.1(3)
C32 C31 Fe2 C37 -81.5(4)
C30 C31 Fe2 C37 159.9(4)
C32 C31 Fe2 C36 -122.3(3)
C30 C31 Fe2 C36 119.1(3)
C32 C31 Fe2 C35 -162.7(3)
C30 C31 Fe2 C35 78.6(3)
C32 C31 Fe2 C39 166.3(5)
C30 C31 Fe2 C39 47.7(6)
C32 C31 Fe2 C38 -50.2(6)
C30 C31 Fe2 C38 -168.8(5)
C30 C31 Fe2 C32 -118.6(3)
C32 C31 Fe2 C30 118.6(3)
C32 C31 Fe2 C34 80.6(3)
C30 C31 Fe2 C34 -38.0(2)
C32 C31 Fe2 C33 37.4(2)
C30 C31 Fe2 C33 -81.2(2)
C34 C33 Fe2 C37 -164.8(4)
C32 C33 Fe2 C37 76.2(4)
C34 C33 Fe2 C36 168.7(5)
C32 C33 Fe2 C36 49.7(7)
C34 C33 Fe2 C35 -52.7(5)
C32 C33 Fe2 C35 -171.7(4)
C34 C33 Fe2 C39 -83.1(3)
C32 C33 Fe2 C39 157.9(3)
C34 C33 Fe2 C38 -125.2(4)
C32 C33 Fe2 C38 115.8(4)
C34 C33 Fe2 C32 119.0(4)
C34 C33 Fe2 C30 37.5(2)
C32 C33 Fe2 C30 -81.5(3)
C32 C33 Fe2 C34 -119.0(4)
C34 C33 Fe2 C31 81.8(2)
C32 C33 Fe2 C31 -37.3(2)
